data_7063763
loop_
_publ_author_name
'Tolstikov, Svyatoslav E.'
'Kolesnikov, Andrey E.'
'Smirnova, Kristina A.'
'Letyagin, Gleb A.'
'Bogomyakov, Artem S.'
'Romanenko, Galina V.'
'Ovcharenko, Victor I.'

_publ_section_title
;
 Heterospin molecular complexes of Cu(hfac)2 with pyridyl-substituted
 nitronyl nitroxides: peculiarities of structure and magnetic properties
;
_journal_issue 18
_journal_name_full 'New Journal of Chemistry'
_journal_page_first 7655
_journal_page_last 7660
_journal_paper_doi 10.1039/D5NJ00967G
_journal_volume 49
_journal_year 2025
_chemical_formula_sum 'C52 H40 Cu2 F24 N6 O12 S2'
_chemical_formula_weight 1588.10
_space_group_crystal_system triclinic
_space_group_IT_number 2
_space_group_name_Hall '-P 1'
_space_group_name_H-M_alt 'P -1'
_atom_sites_solution_hydrogens geom
_audit_creation_method SHELXL-2018/3
_audit_update_record
;
2023-12-29 deposited with the CCDC.	2025-04-09 downloaded from the CCDC.
;
_cell_angle_alpha 72.939(3)
_cell_angle_beta 72.059(3)
_cell_angle_gamma 64.992(3)
_cell_formula_units_Z 1
_cell_length_a 10.3312(5)
_cell_length_b 11.2769(6)
_cell_length_c 15.3209(7)
_cell_measurement_reflns_used 5605
_cell_measurement_temperature 120(2)
_cell_measurement_theta_max 26.56
_cell_measurement_theta_min 2.25
_cell_volume 1511.14(14)
_computing_cell_refinement 'Bruker SAINT'
_computing_data_collection 'Bruker APEX2'
_computing_data_reduction 'Bruker SAINT'
_computing_molecular_graphics 'Bruker SHELXTL'
_computing_publication_material 'Bruker SHELXTL'
_computing_structure_refinement 'SHELXL-2018/3 (Sheldrick, 2018)'
_computing_structure_solution 'SHELXS-97 (Sheldrick, 2008)'
_diffrn_ambient_temperature 120(2)
_diffrn_measured_fraction_theta_full 0.999
_diffrn_measured_fraction_theta_max 0.983
_diffrn_measurement_device_type 'Bruker APEX-II CCD'
_diffrn_measurement_method '\f and \w scans'
_diffrn_radiation_type MoK\a
_diffrn_radiation_wavelength 0.71073
_diffrn_reflns_av_R_equivalents 0.0848
_diffrn_reflns_av_unetI/netI 0.0883
_diffrn_reflns_Laue_measured_fraction_full 0.999
_diffrn_reflns_Laue_measured_fraction_max 0.983
_diffrn_reflns_limit_h_max 12
_diffrn_reflns_limit_h_min -13
_diffrn_reflns_limit_k_max 14
_diffrn_reflns_limit_k_min -15
_diffrn_reflns_limit_l_max 20
_diffrn_reflns_limit_l_min -20
_diffrn_reflns_number 23784
_diffrn_reflns_point_group_measured_fraction_full 0.999
_diffrn_reflns_point_group_measured_fraction_max 0.983
_diffrn_reflns_theta_full 25.242
_diffrn_reflns_theta_max 28.309
_diffrn_reflns_theta_min 1.423
_exptl_absorpt_coefficient_mu 0.913
_exptl_absorpt_correction_T_max 0.5786
_exptl_absorpt_correction_T_min 0.4716
_exptl_absorpt_correction_type multi-scan
_exptl_crystal_colour dark_red
_exptl_crystal_density_diffrn 1.745
_exptl_crystal_description block
_exptl_crystal_F_000 796
_exptl_crystal_size_max 0.45
_exptl_crystal_size_mid 0.12
_exptl_crystal_size_min 0.07
_refine_diff_density_max 0.723
_refine_diff_density_min -1.028
_refine_diff_density_rms 0.099
_refine_ls_extinction_method none
_refine_ls_goodness_of_fit_ref 1.005
_refine_ls_hydrogen_treatment constr
_refine_ls_matrix_type full
_refine_ls_number_parameters 502
_refine_ls_number_reflns 7401
_refine_ls_number_restraints 0
_refine_ls_restrained_S_all 1.005
_refine_ls_R_factor_all 0.0896
_refine_ls_R_factor_gt 0.0503
_refine_ls_shift/su_max 0.000
_refine_ls_shift/su_mean 0.000
_refine_ls_structure_factor_coef Fsqd
_refine_ls_weighting_details 'w=1/[\s^2^(Fo^2^)+(0.0632P)^2^] where P=(Fo^2^+2Fc^2^)/3'
_refine_ls_weighting_scheme calc
_refine_ls_wR_factor_gt 0.1134
_refine_ls_wR_factor_ref 0.1331
_reflns_Friedel_coverage 0.000
_reflns_number_gt 4778
_reflns_number_total 7401
_reflns_threshold_expression 'I > 2\s(I)'
_cod_data_source_file d5nj00967g2.cif
_cod_data_source_block 120s
_cod_depositor_comments 'Adding full bibliography for 7063753--7063771.cif.'
_cod_database_code 7063763
_shelx_shelxl_version_number 2018/3
_shelx_space_group_comment
; 
The symmetry employed for this shelxl refinement is uniquely defined 
by the following loop, which should always be used as a source of 
symmetry information in preference to the above space-group names. 
They are only intended as comments. 
;

loop_
_space_group_symop_operation_xyz
'x, y, z'
'-x, -y, -z'

loop_
_atom_site_label
_atom_site_type_symbol
_atom_site_fract_x
_atom_site_fract_y
_atom_site_fract_z
_atom_site_U_iso_or_equiv
_atom_site_adp_type
_atom_site_occupancy
_atom_site_site_symmetry_order
_atom_site_calc_flag
_atom_site_refinement_flags_posn
_atom_site_refinement_flags_adp
_atom_site_refinement_flags_occupancy
_atom_site_disorder_assembly
_atom_site_disorder_group
Cu1 Cu 0.37964(4) 0.40612(4) 0.70665(3) 0.01905(12) Uani 1 1 d . . . . .
O1L O 0.3204(2) 0.4990(2) 0.80986(15) 0.0252(5) Uani 1 1 d . . . . .
C2L C 0.2669(4) 0.4545(4) 0.8946(2) 0.0293(8) Uani 1 1 d . . . . .
O1R O 0.7380(2) 0.4369(2) 0.37398(14) 0.0191(5) Uani 1 1 d . . . . .
C3L C 0.3013(5) 0.5005(4) 0.9653(3) 0.0375(9) Uani 1 1 d . . . . .
C3R C 0.9592(3) 0.2488(3) 0.3275(2) 0.0207(7) Uani 1 1 d . . . . .
C4R C 1.0140(4) 0.3323(4) 0.2364(2) 0.0320(8) Uani 1 1 d . . . . .
H4RA H 1.119026 0.286719 0.214415 0.048 Uiso 1 1 calc R U . . .
H4RB H 0.995975 0.419787 0.247488 0.048 Uiso 1 1 calc R U . . .
H4RC H 0.961902 0.343898 0.188928 0.048 Uiso 1 1 calc R U . . .
F4L F 0.4373(3) 0.4325(3) 0.9742(2) 0.0739(9) Uani 1 1 d . . . . .
C5R C 1.0262(4) 0.2419(3) 0.4054(2) 0.0258(7) Uani 1 1 d . . . . .
H5RA H 1.132704 0.198924 0.388453 0.039 Uiso 1 1 calc R U . . .
H5RB H 0.988115 0.190181 0.463404 0.039 Uiso 1 1 calc R U . . .
H5RC H 1.000800 0.332312 0.414349 0.039 Uiso 1 1 calc R U . . .
F5L F 0.2826(3) 0.6288(2) 0.94319(15) 0.0513(6) Uani 1 1 d . . . . .
C11R C 0.7306(3) 0.2262(3) 0.3983(2) 0.0179(6) Uani 1 1 d . . . . .
O10R O 0.8032(3) -0.0031(2) 0.41524(16) 0.0280(5) Uani 1 1 d . . . . .
N9R N 0.8280(3) 0.1043(2) 0.38359(17) 0.0189(6) Uani 1 1 d . . . . .
C9L C 0.0889(4) 0.2109(4) 0.9144(2) 0.0327(8) Uani 1 1 d . . . . .
C8R C 1.0970(4) -0.0065(3) 0.3500(2) 0.0292(8) Uani 1 1 d . . . . .
H8RA H 1.091345 -0.089167 0.345863 0.044 Uiso 1 1 calc R U . . .
H8RB H 1.095020 -0.008587 0.414834 0.044 Uiso 1 1 calc R U . . .
H8RC H 1.188146 0.002110 0.309777 0.044 Uiso 1 1 calc R U . . .
C8L C 0.1639(4) 0.3107(3) 0.8681(2) 0.0250(7) Uani 1 1 d . . . . .
C7R C 0.9564(4) 0.1071(4) 0.2220(2) 0.0323(8) Uani 1 1 d . . . . .
H7RA H 1.045010 0.112042 0.175976 0.048 Uiso 1 1 calc R U . . .
H7RB H 0.871134 0.182852 0.203695 0.048 Uiso 1 1 calc R U . . .
H7RC H 0.945539 0.023749 0.224698 0.048 Uiso 1 1 calc R U . . .
C7L C 0.1901(4) 0.3704(4) 0.9273(2) 0.0308(8) Uani 1 1 d . . . . .
H7L H 0.152792 0.351456 0.992679 0.037 Uiso 1 1 calc R U . . .
C6R C 0.9684(3) 0.1110(3) 0.3186(2) 0.0223(7) Uani 1 1 d . . . . .
F6L F 0.2193(4) 0.4825(3) 1.05142(16) 0.0745(9) Uani 1 1 d . . . . .
C12R C 0.5835(3) 0.2503(3) 0.4568(2) 0.0180(6) Uani 1 1 d . . . . .
C13R C 0.5516(3) 0.3025(3) 0.5358(2) 0.0187(6) Uani 1 1 d . . . . .
H13R H 0.621756 0.328869 0.544960 0.022 Uiso 1 1 calc R U . . .
O13L O 0.1937(2) 0.3320(2) 0.78182(15) 0.0250(5) Uani 1 1 d . . . . .
N14R N 0.4266(3) 0.3171(2) 0.59969(17) 0.0170(5) Uani 1 1 d . . . . .
O14L O 0.5020(2) 0.2416(2) 0.78284(15) 0.0254(5) Uani 1 1 d . . . . .
C15R C 0.3278(3) 0.2794(3) 0.5853(2) 0.0200(7) Uani 1 1 d . . . . .
H15R H 0.238905 0.288160 0.630351 0.024 Uiso 1 1 calc R U . . .
C15L C 0.6061(4) 0.2314(3) 0.8149(2) 0.0273(8) Uani 1 1 d . . . . .
C16R C 0.3513(3) 0.2290(3) 0.5079(2) 0.0200(7) Uani 1 1 d . . . . .
H16R H 0.279336 0.202737 0.501184 0.024 Uiso 1 1 calc R U . . .
C16L C 0.6301(4) 0.1236(3) 0.9021(2) 0.0294(8) Uani 1 1 d . . . . .
C17R C 0.4791(3) 0.2159(3) 0.4391(2) 0.0177(6) Uani 1 1 d . . . . .
F17L F 0.5110(3) 0.1400(2) 0.96912(15) 0.0504(6) Uani 1 1 d . . . . .
C18R C 0.5025(3) 0.1744(3) 0.3522(2) 0.0194(7) Uani 1 1 d . . . . .
F18L F 0.6724(2) 0.00146(19) 0.88300(14) 0.0357(5) Uani 1 1 d . . . . .
C19R C 0.5595(4) 0.2275(3) 0.2625(2) 0.0244(7) Uani 1 1 d . . . . .
H19R H 0.593736 0.298542 0.247959 0.029 Uiso 1 1 calc R U . . .
F19L F 0.7337(3) 0.1182(3) 0.93987(17) 0.0584(7) Uani 1 1 d . . . . .
C20R C 0.5609(4) 0.1644(4) 0.1954(3) 0.0372(9) Uani 1 1 d . . . . .
H20R H 0.596121 0.188926 0.130313 0.045 Uiso 1 1 calc R U . . .
C20L C 0.7005(4) 0.2989(3) 0.7805(2) 0.0300(8) Uani 1 1 d . . . . .
H20L H 0.775884 0.276934 0.812223 0.036 Uiso 1 1 calc R U . . .
C21R C 0.5081(4) 0.0666(4) 0.2316(3) 0.0341(9) Uani 1 1 d . . . . .
H21R H 0.503206 0.013356 0.195712 0.041 Uiso 1 1 calc R U . . .
C21L C 0.6894(4) 0.4001(3) 0.6994(2) 0.0282(8) Uani 1 1 d . . . . .
S22R S 0.45054(9) 0.04852(8) 0.35013(6) 0.0269(2) Uani 1 1 d . . . . .
O26L O 0.5917(2) 0.4534(2) 0.65429(15) 0.0257(5) Uani 1 1 d . . . . .
C22L C 0.8176(4) 0.4483(4) 0.6610(3) 0.0399(10) Uani 1 1 d . . . . .
N2R N 0.7964(3) 0.3144(2) 0.36132(17) 0.0174(5) Uani 1 1 d . . . . .
F23L F 0.9396(13) 0.3708(14) 0.6866(8) 0.058(3) Uani 0.60(2) 1 d . . P A 1
F13L F -0.039(3) 0.267(4) 0.8829(16) 0.073(7) Uani 0.41(5) 1 d . . P B 1
F12L F 0.053(3) 0.184(3) 1.0056(14) 0.050(5) Uani 0.41(5) 1 d . . P B 1
F11L F 0.158(4) 0.096(2) 0.885(2) 0.094(8) Uani 0.41(5) 1 d . . P B 1
F24L F 0.8519(12) 0.4660(11) 0.5653(6) 0.050(2) Uani 0.60(2) 1 d . . P A 1
F25L F 0.7782(8) 0.5687(5) 0.6773(6) 0.047(2) Uani 0.60(2) 1 d . . P A 1
F23A F 0.938(3) 0.347(3) 0.672(2) 0.132(11) Uani 0.40(2) 1 d . . P A 2
F13B F -0.013(2) 0.224(2) 0.8780(13) 0.078(5) Uani 0.59(5) 1 d . . P B 2
F12B F 0.033(2) 0.210(2) 1.0032(11) 0.064(4) Uani 0.59(5) 1 d . . P B 2
F11B F 0.1918(17) 0.0922(12) 0.9115(17) 0.082(5) Uani 0.59(5) 1 d . . P B 2
F24A F 0.825(2) 0.516(3) 0.5872(19) 0.118(10) Uani 0.40(2) 1 d . . P A 2
F25A F 0.825(2) 0.507(4) 0.727(2) 0.147(12) Uani 0.40(2) 1 d . . P A 2

loop_
_atom_site_aniso_label
_atom_site_aniso_U_11
_atom_site_aniso_U_22
_atom_site_aniso_U_33
_atom_site_aniso_U_23
_atom_site_aniso_U_13
_atom_site_aniso_U_12
Cu1 0.0175(2) 0.0224(2) 0.0189(2) -0.00401(15) -0.00279(15) -0.00955(16)
O1L 0.0283(13) 0.0274(12) 0.0231(12) -0.0059(10) -0.0024(10) -0.0144(11)
C2L 0.0300(19) 0.035(2) 0.0227(18) -0.0074(15) -0.0055(15) -0.0101(16)
O1R 0.0200(11) 0.0155(11) 0.0214(11) -0.0017(9) -0.0059(9) -0.0063(9)
C3L 0.055(3) 0.034(2) 0.028(2) -0.0083(16) -0.0129(19) -0.016(2)
C3R 0.0140(15) 0.0204(16) 0.0254(17) -0.0039(13) -0.0014(13) -0.0064(13)
C4R 0.0214(18) 0.034(2) 0.0288(19) 0.0025(15) 0.0028(15) -0.0107(16)
F4L 0.0709(19) 0.0657(18) 0.112(2) -0.0391(17) -0.0591(18) -0.0082(16)
C5R 0.0207(17) 0.0235(17) 0.036(2) -0.0044(14) -0.0100(15) -0.0082(14)
F5L 0.0802(18) 0.0402(13) 0.0356(13) -0.0128(11) -0.0021(12) -0.0272(13)
C11R 0.0187(16) 0.0209(15) 0.0168(15) -0.0026(12) -0.0053(12) -0.0093(13)
O10R 0.0289(13) 0.0213(12) 0.0329(13) -0.0047(10) -0.0007(11) -0.0127(11)
N9R 0.0190(14) 0.0182(13) 0.0197(14) -0.0039(11) -0.0032(11) -0.0073(11)
C9L 0.033(2) 0.038(2) 0.0236(19) -0.0017(16) -0.0018(16) -0.0155(18)
C8R 0.0237(18) 0.0245(17) 0.0326(19) -0.0065(15) -0.0031(15) -0.0039(15)
C8L 0.0238(17) 0.0307(18) 0.0213(18) -0.0014(14) -0.0046(14) -0.0131(15)
C7R 0.030(2) 0.041(2) 0.0243(19) -0.0122(16) -0.0021(15) -0.0109(17)
C7L 0.0282(19) 0.038(2) 0.0245(18) -0.0041(15) -0.0036(15) -0.0135(17)
C6R 0.0182(16) 0.0232(16) 0.0208(17) -0.0068(13) 0.0018(13) -0.0057(14)
F6L 0.138(3) 0.096(2) 0.0236(12) -0.0099(13) -0.0041(15) -0.084(2)
C12R 0.0194(16) 0.0153(15) 0.0184(16) -0.0007(12) -0.0036(13) -0.0075(13)
C13R 0.0185(16) 0.0200(15) 0.0197(16) -0.0024(12) -0.0060(13) -0.0085(13)
O13L 0.0267(13) 0.0337(13) 0.0191(12) -0.0020(10) -0.0044(10) -0.0174(11)
N14R 0.0173(13) 0.0142(12) 0.0190(13) -0.0005(10) -0.0049(11) -0.0064(11)
O14L 0.0258(12) 0.0271(12) 0.0303(13) -0.0027(10) -0.0104(10) -0.0149(10)
C15R 0.0175(16) 0.0213(16) 0.0221(17) -0.0029(13) -0.0031(13) -0.0095(13)
C15L 0.0273(19) 0.0273(18) 0.0270(18) -0.0079(14) -0.0042(15) -0.0088(15)
C16R 0.0160(16) 0.0230(16) 0.0216(16) -0.0008(13) -0.0058(13) -0.0087(13)
C16L 0.034(2) 0.0262(18) 0.031(2) -0.0034(15) -0.0106(16) -0.0124(16)
C17R 0.0208(16) 0.0129(14) 0.0196(16) -0.0015(12) -0.0076(13) -0.0052(13)
F17L 0.0548(15) 0.0428(13) 0.0316(12) -0.0040(10) 0.0110(11) -0.0134(12)
C18R 0.0185(16) 0.0187(15) 0.0242(17) -0.0057(13) -0.0088(13) -0.0058(13)
F18L 0.0407(12) 0.0245(11) 0.0367(12) -0.0045(9) -0.0073(10) -0.0085(10)
C19R 0.0281(18) 0.0364(19) 0.0192(16) -0.0094(14) -0.0012(14) -0.0215(16)
F19L 0.0774(18) 0.0625(16) 0.0558(15) 0.0205(13) -0.0438(14) -0.0451(15)
C20R 0.042(2) 0.055(3) 0.0226(19) -0.0141(17) -0.0021(17) -0.023(2)
C20L 0.0266(19) 0.0329(19) 0.034(2) 0.0005(16) -0.0146(16) -0.0132(16)
C21R 0.032(2) 0.044(2) 0.037(2) -0.0227(18) -0.0071(17) -0.0136(18)
C21L 0.0247(18) 0.0305(19) 0.0327(19) -0.0047(15) -0.0081(15) -0.0125(16)
S22R 0.0270(5) 0.0255(4) 0.0335(5) -0.0085(4) -0.0079(4) -0.0114(4)
O26L 0.0232(12) 0.0295(13) 0.0271(12) -0.0024(10) -0.0097(10) -0.0112(10)
C22L 0.031(2) 0.041(2) 0.050(3) 0.004(2) -0.0181(19) -0.0170(19)
N2R 0.0161(13) 0.0189(13) 0.0165(13) -0.0024(10) -0.0035(10) -0.0063(11)
F23L 0.023(4) 0.068(5) 0.072(4) 0.047(4) -0.028(3) -0.033(4)
F13L 0.048(7) 0.134(19) 0.043(6) 0.019(9) -0.013(5) -0.061(10)
F12L 0.070(9) 0.079(10) 0.023(7) 0.025(6) -0.026(7) -0.062(8)
F11L 0.138(18) 0.062(10) 0.081(11) -0.043(8) 0.060(10) -0.073(12)
F24L 0.040(3) 0.087(7) 0.023(3) 0.001(4) 0.003(2) -0.039(4)
F25L 0.042(3) 0.037(3) 0.076(5) -0.009(3) -0.017(3) -0.026(2)
F23A 0.057(10) 0.092(13) 0.189(19) 0.044(12) -0.039(10) -0.012(8)
F13B 0.118(12) 0.098(9) 0.071(6) 0.048(6) -0.070(8) -0.095(9)
F12B 0.080(7) 0.077(8) 0.030(6) -0.007(5) 0.020(5) -0.048(6)
F11B 0.073(5) 0.019(4) 0.114(10) 0.003(4) 0.003(6) -0.006(4)
F24A 0.071(11) 0.112(17) 0.155(19) 0.099(14) -0.071(13) -0.067(12)
F25A 0.096(11) 0.22(2) 0.21(2) -0.13(2) 0.009(13) -0.107(14)

loop_
_atom_type_symbol
_atom_type_description
_atom_type_scat_dispersion_real
_atom_type_scat_dispersion_imag
_atom_type_scat_source
C C 0.0033 0.0016 'International Tables Vol C Tables 4.2.6.8 and 6.1.1.4'
H H 0.0000 0.0000 'International Tables Vol C Tables 4.2.6.8 and 6.1.1.4'
N N 0.0061 0.0033 'International Tables Vol C Tables 4.2.6.8 and 6.1.1.4'
O O 0.0106 0.0060 'International Tables Vol C Tables 4.2.6.8 and 6.1.1.4'
F F 0.0171 0.0103 'International Tables Vol C Tables 4.2.6.8 and 6.1.1.4'
S S 0.1246 0.1234 'International Tables Vol C Tables 4.2.6.8 and 6.1.1.4'
Cu Cu 0.3201 1.2651 'International Tables Vol C Tables 4.2.6.8 and 6.1.1.4'

loop_
_geom_angle_atom_site_label_1
_geom_angle_atom_site_label_2
_geom_angle_atom_site_label_3
_geom_angle
_geom_angle_site_symmetry_1
_geom_angle_site_symmetry_3
_geom_angle_publ_flag
O1L Cu1 O1R 93.98(9) . 2_666 ?
O1L Cu1 N14R 176.18(10) . . ?
O1R Cu1 N14R 83.10(9) 2_666 . ?
O1L Cu1 O14L 89.08(9) . . ?
O1R Cu1 O14L 176.94(9) 2_666 . ?
N14R Cu1 O14L 93.83(9) . . ?
O1L Cu1 O13L 86.12(9) . . ?
O1R Cu1 O13L 94.77(8) 2_666 . ?
N14R Cu1 O13L 91.66(9) . . ?
O14L Cu1 O13L 85.33(8) . . ?
O1L Cu1 O26L 90.00(8) . . ?
O1R Cu1 O26L 96.29(8) 2_666 . ?
N14R Cu1 O26L 92.77(9) . . ?
O14L Cu1 O26L 83.80(8) . . ?
O13L Cu1 O26L 168.50(8) . . ?
C2L O1L Cu1 124.0(2) . . ?
O1L C2L C7L 129.2(3) . . ?
O1L C2L C3L 112.7(3) . . ?
C7L C2L C3L 118.1(3) . . ?
N2R O1R Cu1 126.40(17) . 2_666 ?
F4L C3L F5L 107.5(3) . . ?
F4L C3L F6L 105.5(3) . . ?
F5L C3L F6L 105.9(3) . . ?
F4L C3L C2L 110.7(3) . . ?
F5L C3L C2L 113.3(3) . . ?
F6L C3L C2L 113.3(3) . . ?
N2R C3R C5R 104.9(2) . . ?
N2R C3R C4R 110.7(2) . . ?
C5R C3R C4R 110.5(3) . . ?
N2R C3R C6R 100.4(2) . . ?
C5R C3R C6R 114.0(3) . . ?
C4R C3R C6R 115.3(3) . . ?
N2R C11R N9R 109.0(3) . . ?
N2R C11R C12R 126.6(3) . . ?
N9R C11R C12R 123.9(3) . . ?
O10R N9R C11R 125.0(3) . . ?
O10R N9R C6R 123.0(2) . . ?
C11R N9R C6R 111.9(3) . . ?
F13B C9L F12B 106.5(11) . . ?
F13B C9L F11B 110.5(11) . . ?
F12B C9L F11B 104.2(12) . . ?
F12L C9L F11L 107.7(16) . . ?
F12L C9L F13L 106.9(13) . . ?
F11L C9L F13L 104.2(15) . . ?
F13B C9L C8L 115.0(7) . . ?
F12B C9L C8L 113.7(9) . . ?
F12L C9L C8L 118.9(9) . . ?
F11B C9L C8L 106.4(8) . . ?
F11L C9L C8L 113.8(11) . . ?
F13L C9L C8L 104.0(14) . . ?
O13L C8L C7L 127.2(3) . . ?
O13L C8L C9L 115.4(3) . . ?
C7L C8L C9L 117.3(3) . . ?
C2L C7L C8L 123.1(3) . . ?
N9R C6R C8R 110.2(3) . . ?
N9R C6R C7R 105.5(3) . . ?
C8R C6R C7R 110.9(3) . . ?
N9R C6R C3R 100.7(2) . . ?
C8R C6R C3R 114.7(3) . . ?
C7R C6R C3R 114.0(3) . . ?
C13R C12R C17R 119.9(3) . . ?
C13R C12R C11R 117.0(3) . . ?
C17R C12R C11R 123.0(3) . . ?
N14R C13R C12R 122.9(3) . . ?
C8L O13L Cu1 118.2(2) . . ?
C13R N14R C15R 117.7(3) . . ?
C13R N14R Cu1 121.1(2) . . ?
C15R N14R Cu1 120.9(2) . . ?
C15L O14L Cu1 126.4(2) . . ?
N14R C15R C16R 122.4(3) . . ?
O14L C15L C20L 129.4(3) . . ?
O14L C15L C16L 113.2(3) . . ?
C20L C15L C16L 117.3(3) . . ?
C15R C16R C17R 121.0(3) . . ?
F17L C16L F19L 106.0(3) . . ?
F17L C16L F18L 107.1(3) . . ?
F19L C16L F18L 106.0(3) . . ?
F17L C16L C15L 112.6(3) . . ?
F19L C16L C15L 113.5(3) . . ?
F18L C16L C15L 111.2(3) . . ?
C16R C17R C12R 115.9(3) . . ?
C16R C17R C18R 122.7(3) . . ?
C12R C17R C18R 121.3(3) . . ?
C19R C18R C17R 128.3(3) . . ?
C19R C18R S22R 110.2(2) . . ?
C17R C18R S22R 121.5(2) . . ?
C18R C19R C20R 112.2(3) . . ?
C21R C20R C19R 113.7(3) . . ?
C15L C20L C21L 122.2(3) . . ?
C20R C21R S22R 112.0(3) . . ?
O26L C21L C20L 129.1(3) . . ?
O26L C21L C22L 115.4(3) . . ?
C20L C21L C22L 115.5(3) . . ?
C21R S22R C18R 91.82(17) . . ?
C21L O26L Cu1 120.9(2) . . ?
F24A C22L F23A 114.0(17) . . ?
F23L C22L F25L 110.1(8) . . ?
F23L C22L F24L 104.8(8) . . ?
F25L C22L F24L 103.7(5) . . ?
F24A C22L F25A 110.8(12) . . ?
F23A C22L F25A 93.1(15) . . ?
F24A C22L C21L 118.5(10) . . ?
F23L C22L C21L 117.3(5) . . ?
F23A C22L C21L 108.6(11) . . ?
F25L C22L C21L 110.3(4) . . ?
F24L C22L C21L 109.6(6) . . ?
F25A C22L C21L 108.9(8) . . ?
O1R N2R C11R 124.1(2) . . ?
O1R N2R C3R 121.4(2) . . ?
C11R N2R C3R 112.4(2) . . ?

loop_
_geom_bond_atom_site_label_1
_geom_bond_atom_site_label_2
_geom_bond_distance
_geom_bond_site_symmetry_2
_geom_bond_publ_flag
Cu1 O1L 1.951(2) . ?
Cu1 O1R 1.990(2) 2_666 ?
Cu1 N14R 1.998(2) . ?
Cu1 O14L 2.014(2) . ?
Cu1 O13L 2.268(2) . ?
Cu1 O26L 2.319(2) . ?
O1L C2L 1.285(4) . ?
C2L C7L 1.376(5) . ?
C2L C3L 1.514(5) . ?
O1R N2R 1.300(3) . ?
C3L F4L 1.314(5) . ?
C3L F5L 1.328(4) . ?
C3L F6L 1.342(4) . ?
C3R N2R 1.511(4) . ?
C3R C5R 1.522(4) . ?
C3R C4R 1.532(4) . ?
C3R C6R 1.560(4) . ?
C11R N2R 1.333(4) . ?
C11R N9R 1.351(4) . ?
C11R C12R 1.464(4) . ?
O10R N9R 1.268(3) . ?
N9R C6R 1.503(4) . ?
C9L F13B 1.270(16) . ?
C9L F12B 1.302(16) . ?
C9L F12L 1.31(2) . ?
C9L F11B 1.314(13) . ?
C9L F11L 1.32(2) . ?
C9L F13L 1.37(3) . ?
C9L C8L 1.517(5) . ?
C8R C6R 1.512(4) . ?
C8L O13L 1.235(4) . ?
C8L C7L 1.420(5) . ?
C7R C6R 1.538(4) . ?
C12R C13R 1.389(4) . ?
C12R C17R 1.408(4) . ?
C13R N14R 1.337(4) . ?
N14R C15R 1.353(4) . ?
O14L C15L 1.264(4) . ?
C15R C16R 1.374(4) . ?
C15L C20L 1.373(5) . ?
C15L C16L 1.522(5) . ?
C16R C17R 1.395(4) . ?
C16L F17L 1.320(4) . ?
C16L F19L 1.338(4) . ?
C16L F18L 1.350(4) . ?
C17R C18R 1.457(4) . ?
C18R C19R 1.381(4) . ?
C18R S22R 1.728(3) . ?
C19R C20R 1.407(5) . ?
C20R C21R 1.336(5) . ?
C20L C21L 1.416(5) . ?
C21R S22R 1.706(4) . ?
C21L O26L 1.238(4) . ?
C21L C22L 1.528(5) . ?
C22L F24A 1.166(19) . ?
C22L F23L 1.296(12) . ?
C22L F23A 1.30(3) . ?
C22L F25L 1.319(7) . ?
C22L F24L 1.371(10) . ?
C22L F25A 1.391(16) . ?
